data_4312423
loop_
_publ_author_name
'Zuzanna T. Cygan'
'Jeff W. Kampf'
'Mark M. Banaszak Holl'

_publ_section_title
;
 Reactions of Palladium Germylene Complexes: Formation of Sulfide Bridges
;
_journal_name_full 'Inorganic Chemistry'
_journal_page_first 7219
_journal_page_last 7226
_journal_paper_doi 10.1021/ic034613z
_journal_volume 42
_journal_year 2003
_chemical_formula_sum 'C24 H66 Ge N2 P2 Pd S Si4'
_chemical_formula_weight 768.14
_chemical_name_systematic
;
 ?
;
_space_group_IT_number 14
_symmetry_cell_setting monoclinic
_symmetry_space_group_name_Hall '-P 2yn'
_symmetry_space_group_name_H-M 'P 1 21/n 1'
_atom_sites_solution_hydrogens geom
_atom_sites_solution_primary direct
_atom_sites_solution_secondary difmap
_audit_creation_method SHELXL-97
_cell_angle_alpha 90.00
_cell_angle_beta 90.346(3)
_cell_angle_gamma 90.00
_cell_formula_units_Z 8
_cell_length_a 16.064(3)
_cell_length_b 13.205(2)
_cell_length_c 36.708(7)
_cell_measurement_reflns_used 7178
_cell_measurement_temperature 158(2)
_cell_measurement_theta_max 28.30
_cell_measurement_theta_min 2.29
_cell_volume 7787(2)
_computing_cell_refinement 'Bruker SMART'
_computing_data_collection 'Bruker SMART'
_computing_data_reduction 'Bruker SHELXTL'
_computing_molecular_graphics 'Bruker SHELXTL'
_computing_publication_material 'Bruker SHELXTL'
_computing_structure_refinement 'Bruker SHELXTL'
_computing_structure_solution 'Bruker SHELXTL'
_diffrn_ambient_temperature 158(2)
_diffrn_detector_area_resol_mean 0.75
_diffrn_measured_fraction_theta_full 0.980
_diffrn_measured_fraction_theta_max 0.980
_diffrn_measurement_device_type 'CCD area detector'
_diffrn_measurement_method 'phi and omega scans'
_diffrn_radiation_monochromator graphite
_diffrn_radiation_source 'sealed tube'
_diffrn_radiation_type MoK\a
_diffrn_radiation_wavelength 0.71073
_diffrn_reflns_av_R_equivalents 0.0346
_diffrn_reflns_av_sigmaI/netI 0.0240
_diffrn_reflns_limit_h_max 21
_diffrn_reflns_limit_h_min -21
_diffrn_reflns_limit_k_max 17
_diffrn_reflns_limit_k_min -17
_diffrn_reflns_limit_l_max 48
_diffrn_reflns_limit_l_min -48
_diffrn_reflns_number 86356
_diffrn_reflns_theta_full 28.36
_diffrn_reflns_theta_max 28.36
_diffrn_reflns_theta_min 2.07
_exptl_absorpt_coefficient_mu 1.509
_exptl_absorpt_correction_T_max 0.719
_exptl_absorpt_correction_T_min 0.640
_exptl_absorpt_correction_type multi-scan
_exptl_absorpt_process_details 'Blessing, Acta Cryst. (1995) A51 33-38.'
_exptl_crystal_colour yellow
_exptl_crystal_density_diffrn 1.310
_exptl_crystal_density_method 'not measured'
_exptl_crystal_description block
_exptl_crystal_F_000 3232
_exptl_crystal_size_max 0.30
_exptl_crystal_size_mid 0.36
_exptl_crystal_size_min 0.36
_refine_diff_density_max 0.781
_refine_diff_density_min -0.774
_refine_diff_density_rms 0.083
_refine_ls_extinction_method none
_refine_ls_goodness_of_fit_ref 1.114
_refine_ls_hydrogen_treatment mixed
_refine_ls_matrix_type full
_refine_ls_number_parameters 718
_refine_ls_number_reflns 19087
_refine_ls_number_restraints 8
_refine_ls_restrained_S_all 1.119
_refine_ls_R_factor_all 0.0486
_refine_ls_R_factor_gt 0.0392
_refine_ls_shift/su_max 0.002
_refine_ls_shift/su_mean 0.001
_refine_ls_structure_factor_coef Fsqd
_refine_ls_weighting_details 'calc w=1/[\s^2^(Fo^2^)+(0.0125P)^2^+22.8846P] where P=(Fo^2^+2Fc^2^)/3'
_refine_ls_weighting_scheme calc
_refine_ls_wR_factor_gt 0.0769
_refine_ls_wR_factor_ref 0.0813
_reflns_number_gt 16563
_reflns_number_total 19087
_reflns_threshold_expression >2sigma(I)
_cod_data_source_file ic034613zsi20030603_125230_1.cif
_cod_data_source_block 2
_cod_depositor_comments
;
The following automatic conversions were performed:

'_symmetry_cell_setting' value 'Monoclinic' changed to 'monoclinic'
according to the built-in table from CIF Core dictionary named
'cif_core.dic' version 2.4.1 from 2010-06-29.

Automatic conversion script
Id: cif_fix_values 1646 2011-03-28 12:23:43Z adriana 
;
_cod_database_code 4312423

loop_
_symmetry_equiv_pos_as_xyz
'x, y, z'
'-x+1/2, y+1/2, -z+1/2'
'-x, -y, -z'
'x-1/2, -y-1/2, z-1/2'

loop_
_atom_site_label
_atom_site_type_symbol
_atom_site_fract_x
_atom_site_fract_y
_atom_site_fract_z
_atom_site_U_iso_or_equiv
_atom_site_adp_type
_atom_site_occupancy
_atom_site_symmetry_multiplicity
_atom_site_calc_flag
_atom_site_refinement_flags
_atom_site_disorder_assembly
_atom_site_disorder_group
Pd1 Pd 0.168896(16) 0.396287(19) 0.142837(7) 0.01874(5) Uani 1 1 d . A .
Pd2 Pd -0.164075(16) 0.900512(19) 0.148548(7) 0.02022(6) Uani 1 1 d . . .
Ge1 Ge 0.24224(2) 0.52441(3) 0.109076(9) 0.01782(7) Uani 1 1 d . . .
Ge2 Ge -0.24811(2) 1.02274(3) 0.116813(9) 0.02029(7) Uani 1 1 d . . .
S1 S 0.12431(5) 0.56626(6) 0.13418(2) 0.02307(17) Uani 1 1 d . . .
S2 S -0.12809(5) 1.07405(7) 0.13863(3) 0.02547(18) Uani 1 1 d . . .
P1 P 0.22836(7) 0.24084(7) 0.13344(3) 0.0335(2) Uani 1 1 d D . .
P2 P 0.05411(6) 0.36774(7) 0.18216(2) 0.02256(18) Uani 1 1 d . . .
P3 P -0.22827(6) 0.74767(7) 0.14252(3) 0.02308(18) Uani 1 1 d . . .
P4 P -0.03856(6) 0.87465(7) 0.18236(3) 0.02341(18) Uani 1 1 d . . .
Si1 Si 0.15720(9) 0.52665(13) 0.03254(3) 0.0550(4) Uani 1 1 d . . .
Si2 Si 0.34291(9) 0.49026(9) 0.03756(3) 0.0396(3) Uani 1 1 d . . .
Si3 Si 0.33884(7) 0.73063(8) 0.11186(3) 0.0274(2) Uani 1 1 d . . .
Si4 Si 0.37064(6) 0.57456(8) 0.16974(3) 0.0257(2) Uani 1 1 d . . .
Si5 Si -0.35570(7) 1.01301(8) 0.04326(3) 0.0286(2) Uani 1 1 d . . .
Si6 Si -0.16811(7) 1.01925(10) 0.04025(3) 0.0354(2) Uani 1 1 d . . .
Si7 Si -0.38117(6) 1.04150(8) 0.17666(3) 0.0267(2) Uani 1 1 d . . .
Si8 Si -0.33061(7) 1.22815(8) 0.13358(3) 0.0291(2) Uani 1 1 d . . .
N1 N 0.2494(2) 0.5254(2) 0.05811(8) 0.0292(7) Uani 1 1 d . . .
N2 N 0.32814(17) 0.6066(2) 0.12734(7) 0.0222(6) Uani 1 1 d . . .
N3 N -0.26036(19) 1.0229(2) 0.06587(8) 0.0275(6) Uani 1 1 d . . .
N4 N -0.33435(18) 1.0962(2) 0.13877(8) 0.0238(6) Uani 1 1 d . . .
C1 C 0.1775(4) 0.5390(5) -0.01734(13) 0.0752(19) Uani 1 1 d . . .
H1A H 0.2048 0.6040 -0.0221 0.0631(15) Uiso 1 1 calc R . .
H1B H 0.1247 0.5357 -0.0308 0.0631(15) Uiso 1 1 calc R . .
H1C H 0.2138 0.4836 -0.0253 0.0631(15) Uiso 1 1 calc R . .
C2 C 0.0989(5) 0.4070(6) 0.04043(17) 0.105(3) Uani 1 1 d . . .
H2A H 0.1272 0.3510 0.0281 0.0631(15) Uiso 1 1 calc R . .
H2B H 0.0422 0.4138 0.0307 0.0631(15) Uiso 1 1 calc R . .
H2C H 0.0966 0.3932 0.0666 0.0631(15) Uiso 1 1 calc R . .
C3 C 0.0877(3) 0.6353(6) 0.04186(14) 0.075(2) Uani 1 1 d . . .
H3A H 0.0789 0.6411 0.0682 0.0631(15) Uiso 1 1 calc R . .
H3B H 0.0341 0.6248 0.0295 0.0631(15) Uiso 1 1 calc R . .
H3C H 0.1134 0.6977 0.0328 0.0631(15) Uiso 1 1 calc R . .
C4 C 0.3805(3) 0.5883(4) 0.00482(13) 0.0528(13) Uani 1 1 d . . .
H4A H 0.3497 0.5821 -0.0182 0.0631(15) Uiso 1 1 calc R . .
H4B H 0.4400 0.5785 0.0004 0.0631(15) Uiso 1 1 calc R . .
H4C H 0.3713 0.6559 0.0151 0.0631(15) Uiso 1 1 calc R . .
C5 C 0.3348(5) 0.3689(4) 0.01178(13) 0.084(2) Uani 1 1 d . . .
H5A H 0.3561 0.3134 0.0269 0.0631(15) Uiso 1 1 calc R . .
H5B H 0.3676 0.3737 -0.0106 0.0631(15) Uiso 1 1 calc R . .
H5C H 0.2764 0.3560 0.0055 0.0631(15) Uiso 1 1 calc R . .
C6 C 0.4296(3) 0.4689(4) 0.07137(13) 0.0508(13) Uani 1 1 d . . .
H6A H 0.4440 0.5332 0.0832 0.0631(15) Uiso 1 1 calc R . .
H6B H 0.4785 0.4423 0.0587 0.0631(15) Uiso 1 1 calc R . .
H6C H 0.4116 0.4201 0.0898 0.0631(15) Uiso 1 1 calc R . .
C7 C 0.4436(3) 0.7543(4) 0.09206(13) 0.0437(11) Uani 1 1 d . . .
H7A H 0.4865 0.7424 0.1107 0.0631(15) Uiso 1 1 calc R . .
H7B H 0.4469 0.8246 0.0836 0.0631(15) Uiso 1 1 calc R . .
H7C H 0.4525 0.7084 0.0715 0.0631(15) Uiso 1 1 calc R . .
C8 C 0.3225(3) 0.8240(3) 0.14949(12) 0.0451(11) Uani 1 1 d . . .
H8A H 0.2663 0.8158 0.1593 0.0631(15) Uiso 1 1 calc R . .
H8B H 0.3290 0.8929 0.1400 0.0631(15) Uiso 1 1 calc R . .
H8C H 0.3637 0.8122 0.1689 0.0631(15) Uiso 1 1 calc R . .
C9 C 0.2608(3) 0.7656(3) 0.07614(11) 0.0339(9) Uani 1 1 d . . .
H9A H 0.2725 0.7280 0.0537 0.0631(15) Uiso 1 1 calc R . .
H9B H 0.2641 0.8384 0.0713 0.0631(15) Uiso 1 1 calc R . .
H9C H 0.2048 0.7486 0.0847 0.0631(15) Uiso 1 1 calc R . .
C10 C 0.3850(3) 0.4358(3) 0.17559(12) 0.0385(10) Uani 1 1 d . . .
H10A H 0.3305 0.4031 0.1778 0.0631(15) Uiso 1 1 calc R . .
H10B H 0.4180 0.4229 0.1976 0.0631(15) Uiso 1 1 calc R . .
H10C H 0.4141 0.4083 0.1544 0.0631(15) Uiso 1 1 calc R . .
C11 C 0.4768(3) 0.6307(4) 0.17562(13) 0.0480(12) Uani 1 1 d . . .
H11A H 0.5131 0.6066 0.1561 0.0631(15) Uiso 1 1 calc R . .
H11B H 0.4999 0.6102 0.1993 0.0631(15) Uiso 1 1 calc R . .
H11C H 0.4729 0.7047 0.1746 0.0631(15) Uiso 1 1 calc R . .
C12 C 0.3048(3) 0.6158(4) 0.20866(11) 0.0429(10) Uani 1 1 d . . .
H12A H 0.3036 0.6900 0.2097 0.0631(15) Uiso 1 1 calc R . .
H12B H 0.3281 0.5892 0.2314 0.0631(15) Uiso 1 1 calc R . .
H12C H 0.2481 0.5900 0.2053 0.0631(15) Uiso 1 1 calc R . .
C13 C 0.2963(4) 0.2314(5) 0.09395(18) 0.0374(17) Uani 0.660(9) 1 d PD A 1
H13A H 0.2643 0.2551 0.0725 0.045 Uiso 0.660(9) 1 calc PR A 1
H13B H 0.3428 0.2797 0.0976 0.045 Uiso 0.660(9) 1 calc PR A 1
C14 C 0.3342(6) 0.1294(7) 0.0843(2) 0.047(2) Uani 0.660(9) 1 d P A 1
H14A H 0.3701 0.1064 0.1043 0.071 Uiso 0.660(9) 1 calc PR A 1
H14B H 0.3673 0.1362 0.0620 0.071 Uiso 0.660(9) 1 calc PR A 1
H14C H 0.2896 0.0799 0.0802 0.071 Uiso 0.660(9) 1 calc PR A 1
C13' C 0.3274(7) 0.2247(12) 0.1107(5) 0.050(4) Uani 0.340(9) 1 d PD A 2
H13C H 0.3260 0.2618 0.0872 0.060 Uiso 0.340(9) 1 calc PR A 2
H13D H 0.3720 0.2547 0.1259 0.060 Uiso 0.340(9) 1 calc PR A 2
C14' C 0.3476(14) 0.1151(13) 0.1035(5) 0.065(6) Uani 0.340(9) 1 d P A 2
H14D H 0.3528 0.0790 0.1267 0.097 Uiso 0.340(9) 1 calc PR A 2
H14E H 0.4002 0.1105 0.0902 0.097 Uiso 0.340(9) 1 calc PR A 2
H14F H 0.3029 0.0845 0.0889 0.097 Uiso 0.340(9) 1 calc PR A 2
C15 C 0.1563(3) 0.1373(4) 0.12845(17) 0.0493(15) Uani 0.80 1 d PD A 1
H15A H 0.1876 0.0741 0.1237 0.059 Uiso 0.80 1 calc PR A 1
H15B H 0.1252 0.1284 0.1514 0.059 Uiso 0.80 1 calc PR A 1
C16 C 0.0963(4) 0.1556(4) 0.09791(16) 0.0500(15) Uani 0.80 1 d P A 1
H16A H 0.0635 0.2165 0.1030 0.075 Uiso 0.80 1 calc PR A 1
H16B H 0.0590 0.0972 0.0955 0.075 Uiso 0.80 1 calc PR A 1
H16C H 0.1270 0.1650 0.0752 0.075 Uiso 0.80 1 calc PR A 1
C15' C 0.1724(17) 0.1742(18) 0.0971(6) 0.068(8) Uani 0.20 1 d PD A 2
H15C H 0.2170 0.1464 0.0815 0.081 Uiso 0.20 1 calc PR A 2
H15D H 0.1474 0.1149 0.1094 0.081 Uiso 0.20 1 calc PR A 2
C16' C 0.111(2) 0.206(3) 0.0725(8) 0.092(12) Uani 0.20 1 d PD A 2
H16D H 0.0746 0.2546 0.0844 0.139 Uiso 0.20 1 calc PR A 2
H16E H 0.0787 0.1469 0.0645 0.139 Uiso 0.20 1 calc PR A 2
H16F H 0.1378 0.2374 0.0514 0.139 Uiso 0.20 1 calc PR A 2
C17 C 0.3023(4) 0.1897(5) 0.16839(15) 0.0368(17) Uani 0.660(9) 1 d PD A 1
H17A H 0.3206 0.1216 0.1605 0.044 Uiso 0.660(9) 1 calc PR A 1
H17B H 0.3522 0.2337 0.1691 0.044 Uiso 0.660(9) 1 calc PR A 1
C18 C 0.2706(4) 0.1820(5) 0.20417(15) 0.0616(15) Uani 0.660(9) 1 d P A 1
H18A H 0.2586 0.2498 0.2136 0.092 Uiso 0.660(9) 1 calc PR A 1
H18B H 0.3120 0.1490 0.2199 0.092 Uiso 0.660(9) 1 calc PR A 1
H18C H 0.2194 0.1417 0.2038 0.092 Uiso 0.660(9) 1 calc PR A 1
C17' C 0.2210(9) 0.1465(8) 0.1697(3) 0.052(5) Uani 0.340(9) 1 d PD A 2
H17C H 0.1618 0.1361 0.1761 0.062 Uiso 0.340(9) 1 calc PR A 2
H17D H 0.2436 0.0812 0.1610 0.062 Uiso 0.340(9) 1 calc PR A 2
C18' C 0.2706(4) 0.1820(5) 0.20417(15) 0.0616(15) Uani 0.340(9) 1 d P A 2
H18D H 0.3297 0.1887 0.1981 0.092 Uiso 0.340(9) 1 calc PR A 2
H18E H 0.2642 0.1319 0.2237 0.092 Uiso 0.340(9) 1 calc PR A 2
H18F H 0.2491 0.2475 0.2123 0.092 Uiso 0.340(9) 1 calc PR A 2
C19 C 0.0664(3) 0.4481(3) 0.22227(11) 0.0378(10) Uani 1 1 d . A .
H19A H 0.0767 0.5184 0.2142 0.0631(15) Uiso 1 1 calc R . .
H19B H 0.0135 0.4478 0.2360 0.0631(15) Uiso 1 1 calc R . .
C20 C 0.1363(3) 0.4162(4) 0.24763(12) 0.0531(13) Uani 1 1 d . . .
H20A H 0.1271 0.3463 0.2556 0.0631(15) Uiso 1 1 calc R A .
H20B H 0.1375 0.4611 0.2689 0.0631(15) Uiso 1 1 calc R . .
H20C H 0.1895 0.4206 0.2348 0.0631(15) Uiso 1 1 calc R . .
C21 C -0.0424(2) 0.4185(3) 0.16252(12) 0.0343(9) Uani 1 1 d . A .
H21A H -0.0876 0.4106 0.1805 0.0631(15) Uiso 1 1 calc R . .
H21B H -0.0350 0.4919 0.1580 0.0631(15) Uiso 1 1 calc R . .
C22 C -0.0686(3) 0.3681(3) 0.12731(13) 0.0452(11) Uani 1 1 d . . .
H22A H -0.0257 0.3791 0.1088 0.0631(15) Uiso 1 1 calc R A .
H22B H -0.1214 0.3973 0.1189 0.0631(15) Uiso 1 1 calc R . .
H22C H -0.0757 0.2953 0.1314 0.0631(15) Uiso 1 1 calc R . .
C23 C 0.0214(2) 0.2457(3) 0.20143(10) 0.0280(8) Uani 1 1 d . A .
H23A H 0.0037 0.2011 0.1811 0.0631(15) Uiso 1 1 calc R . .
H23B H 0.0704 0.2137 0.2132 0.0631(15) Uiso 1 1 calc R . .
C24 C -0.0492(3) 0.2497(3) 0.22928(12) 0.0387(10) Uani 1 1 d . . .
H24A H -0.0308 0.2879 0.2508 0.0631(15) Uiso 1 1 calc R A .
H24B H -0.0643 0.1807 0.2365 0.0631(15) Uiso 1 1 calc R . .
H24C H -0.0978 0.2832 0.2184 0.0631(15) Uiso 1 1 calc R . .
C25 C -0.3694(4) 0.8868(4) 0.02112(16) 0.0611(15) Uani 1 1 d . . .
H25A H -0.3176 0.8674 0.0090 0.0631(15) Uiso 1 1 calc R . .
H25B H -0.4145 0.8905 0.0031 0.0631(15) Uiso 1 1 calc R . .
H25C H -0.3832 0.8362 0.0396 0.0631(15) Uiso 1 1 calc R . .
C26 C -0.4479(3) 1.0227(5) 0.07292(12) 0.0521(13) Uani 1 1 d . . .
H26A H -0.4463 0.9685 0.0911 0.0631(15) Uiso 1 1 calc R . .
H26B H -0.4986 1.0162 0.0581 0.0631(15) Uiso 1 1 calc R . .
H26C H -0.4478 1.0886 0.0852 0.0631(15) Uiso 1 1 calc R . .
C27 C -0.3690(3) 1.1149(4) 0.00846(13) 0.0517(13) Uani 1 1 d . . .
H27A H -0.3146 1.1324 -0.0017 0.0631(15) Uiso 1 1 calc R . .
H27B H -0.3935 1.1748 0.0199 0.0631(15) Uiso 1 1 calc R . .
H27C H -0.4059 1.0908 -0.0111 0.0631(15) Uiso 1 1 calc R . .
C28 C -0.0978(4) 0.9165(5) 0.05476(17) 0.0716(19) Uani 1 1 d . . .
H28A H -0.0847 0.9241 0.0807 0.0631(15) Uiso 1 1 calc R . .
H28B H -0.0463 0.9197 0.0406 0.0631(15) Uiso 1 1 calc R . .
H28C H -0.1249 0.8510 0.0506 0.0631(15) Uiso 1 1 calc R . .
C29 C -0.1868(4) 0.9956(6) -0.00927(14) 0.084(2) Uani 1 1 d . . .
H29A H -0.2099 0.9275 -0.0126 0.0631(15) Uiso 1 1 calc R . .
H29B H -0.1341 1.0010 -0.0224 0.0631(15) Uiso 1 1 calc R . .
H29C H -0.2262 1.0458 -0.0188 0.0631(15) Uiso 1 1 calc R . .
C30 C -0.1107(4) 1.1418(4) 0.04100(16) 0.0682(17) Uani 1 1 d . . .
H30A H -0.1459 1.1950 0.0305 0.0631(15) Uiso 1 1 calc R . .
H30B H -0.0596 1.1354 0.0267 0.0631(15) Uiso 1 1 calc R . .
H30C H -0.0964 1.1594 0.0662 0.0631(15) Uiso 1 1 calc R . .
C31 C -0.4550(3) 1.1289(3) 0.20028(14) 0.0489(12) Uani 1 1 d . . .
H31A H -0.4258 1.1914 0.2071 0.0631(15) Uiso 1 1 calc R . .
H31B H -0.4763 1.0960 0.2223 0.0631(15) Uiso 1 1 calc R . .
H31C H -0.5015 1.1452 0.1839 0.0631(15) Uiso 1 1 calc R . .
C32 C -0.4450(3) 0.9286(3) 0.16462(12) 0.0374(9) Uani 1 1 d . . .
H32A H -0.4940 0.9500 0.1506 0.0631(15) Uiso 1 1 calc R . .
H32B H -0.4630 0.8946 0.1870 0.0631(15) Uiso 1 1 calc R . .
H32C H -0.4117 0.8818 0.1500 0.0631(15) Uiso 1 1 calc R . .
C33 C -0.3038(3) 1.0012(3) 0.21180(10) 0.0379(9) Uani 1 1 d . . .
H33A H -0.2697 0.9460 0.2021 0.0631(15) Uiso 1 1 calc R . .
H33B H -0.3330 0.9778 0.2336 0.0631(15) Uiso 1 1 calc R . .
H33C H -0.2679 1.0586 0.2182 0.0631(15) Uiso 1 1 calc R . .
C34 C -0.4368(3) 1.2855(4) 0.12993(17) 0.0574(14) Uani 1 1 d . . .
H34A H -0.4679 1.2525 0.1102 0.0631(15) Uiso 1 1 calc R . .
H34B H -0.4317 1.3580 0.1247 0.0631(15) Uiso 1 1 calc R . .
H34C H -0.4663 1.2761 0.1530 0.0631(15) Uiso 1 1 calc R . .
C35 C -0.2745(3) 1.2888(3) 0.17286(12) 0.0402(10) Uani 1 1 d . . .
H35A H -0.3026 1.2713 0.1956 0.0631(15) Uiso 1 1 calc R . .
H35B H -0.2746 1.3625 0.1697 0.0631(15) Uiso 1 1 calc R . .
H35C H -0.2170 1.2643 0.1738 0.0631(15) Uiso 1 1 calc R . .
C36 C -0.2761(3) 1.2673(3) 0.09143(11) 0.0372(9) Uani 1 1 d . . .
H36A H -0.2188 1.2420 0.0921 0.0631(15) Uiso 1 1 calc R . .
H36B H -0.2756 1.3414 0.0898 0.0631(15) Uiso 1 1 calc R . .
H36C H -0.3052 1.2393 0.0702 0.0631(15) Uiso 1 1 calc R . .
C37 C -0.2982(2) 0.7349(3) 0.10308(11) 0.0316(8) Uani 1 1 d . . .
H37A H -0.3461 0.7809 0.1068 0.0631(15) Uiso 1 1 calc R . .
H37B H -0.2681 0.7590 0.0813 0.0631(15) Uiso 1 1 calc R . .
C38 C -0.3325(3) 0.6291(3) 0.09470(13) 0.0417(10) Uani 1 1 d . . .
H38A H -0.2870 0.5849 0.0869 0.0631(15) Uiso 1 1 calc R . .
H38B H -0.3743 0.6338 0.0752 0.0631(15) Uiso 1 1 calc R . .
H38C H -0.3582 0.6010 0.1166 0.0631(15) Uiso 1 1 calc R . .
C39 C -0.2933(2) 0.7054(3) 0.18064(10) 0.0318(8) Uani 1 1 d . . .
H39A H -0.3407 0.7527 0.1832 0.0631(15) Uiso 1 1 calc R . .
H39B H -0.3163 0.6378 0.1748 0.0631(15) Uiso 1 1 calc R . .
C40 C -0.2467(3) 0.6995(4) 0.21677(11) 0.0421(10) Uani 1 1 d . . .
H40A H -0.2030 0.6480 0.2152 0.0631(15) Uiso 1 1 calc R . .
H40B H -0.2856 0.6813 0.2362 0.0631(15) Uiso 1 1 calc R . .
H40C H -0.2215 0.7654 0.2222 0.0631(15) Uiso 1 1 calc R . .
C41 C -0.1572(2) 0.6410(3) 0.13706(10) 0.0280(8) Uani 1 1 d . . .
H41A H -0.1212 0.6361 0.1590 0.0631(15) Uiso 1 1 calc R . .
H41B H -0.1901 0.5777 0.1354 0.0631(15) Uiso 1 1 calc R . .
C42 C -0.1024(3) 0.6492(3) 0.10356(12) 0.0378(9) Uani 1 1 d . . .
H42A H -0.1375 0.6497 0.0816 0.0631(15) Uiso 1 1 calc R . .
H42B H -0.0644 0.5913 0.1027 0.0631(15) Uiso 1 1 calc R . .
H42C H -0.0701 0.7121 0.1048 0.0631(15) Uiso 1 1 calc R . .
C43 C -0.0379(3) 0.9569(3) 0.22253(11) 0.0335(9) Uani 1 1 d . . .
H43A H 0.0198 0.9609 0.2320 0.0631(15) Uiso 1 1 calc R . .
H43B H -0.0544 1.0259 0.2148 0.0631(15) Uiso 1 1 calc R . .
C44 C -0.0947(3) 0.9238(3) 0.25340(11) 0.0397(10) Uani 1 1 d . . .
H44A H -0.1519 0.9180 0.2443 0.0631(15) Uiso 1 1 calc R . .
H44B H -0.0925 0.9741 0.2730 0.0631(15) Uiso 1 1 calc R . .
H44C H -0.0761 0.8581 0.2628 0.0631(15) Uiso 1 1 calc R . .
C45 C 0.0514(2) 0.9248(3) 0.15852(12) 0.0331(9) Uani 1 1 d . . .
H45A H 0.0386 0.9946 0.1504 0.0631(15) Uiso 1 1 calc R . .
H45B H 0.0987 0.9288 0.1759 0.0631(15) Uiso 1 1 calc R . .
C46 C 0.0782(3) 0.8632(3) 0.12562(13) 0.0449(11) Uani 1 1 d . . .
H46A H 0.0955 0.7955 0.1335 0.0631(15) Uiso 1 1 calc R . .
H46B H 0.1249 0.8971 0.1136 0.0631(15) Uiso 1 1 calc R . .
H46C H 0.0315 0.8574 0.1085 0.0631(15) Uiso 1 1 calc R . .
C47 C -0.0013(2) 0.7523(3) 0.19974(11) 0.0287(8) Uani 1 1 d . . .
H47A H -0.0456 0.7222 0.2149 0.0631(15) Uiso 1 1 calc R . .
H47B H 0.0074 0.7065 0.1787 0.0631(15) Uiso 1 1 calc R . .
C48 C 0.0793(3) 0.7548(3) 0.22234(13) 0.0402(10) Uani 1 1 d . . .
H48A H 0.1243 0.7835 0.2077 0.0631(15) Uiso 1 1 calc R . .
H48B H 0.0942 0.6858 0.2297 0.0631(15) Uiso 1 1 calc R . .
H48C H 0.0710 0.7966 0.2441 0.0631(15) Uiso 1 1 calc R . .

loop_
_atom_site_aniso_label
_atom_site_aniso_U_11
_atom_site_aniso_U_22
_atom_site_aniso_U_33
_atom_site_aniso_U_23
_atom_site_aniso_U_13
_atom_site_aniso_U_12
Pd1 0.02075(12) 0.01625(11) 0.01924(11) 0.00149(9) 0.00133(9) -0.00144(10)
Pd2 0.01812(12) 0.01649(12) 0.02605(12) 0.00376(10) 0.00048(10) 0.00187(10)
Ge1 0.01943(16) 0.01783(16) 0.01620(15) 0.00050(12) 0.00034(13) -0.00278(14)
Ge2 0.01914(17) 0.01674(16) 0.02497(17) 0.00200(13) -0.00090(14) 0.00157(14)
S1 0.0199(4) 0.0197(4) 0.0296(4) 0.0044(3) 0.0023(3) 0.0012(3)
S2 0.0216(4) 0.0194(4) 0.0354(5) 0.0060(3) -0.0022(4) -0.0017(3)
P1 0.0463(6) 0.0193(5) 0.0350(5) 0.0023(4) 0.0078(5) 0.0046(4)
P2 0.0238(4) 0.0176(4) 0.0263(4) 0.0017(3) 0.0058(4) -0.0009(3)
P3 0.0192(4) 0.0198(4) 0.0303(5) 0.0036(3) 0.0004(3) 0.0012(3)
P4 0.0197(4) 0.0182(4) 0.0323(5) 0.0033(3) -0.0021(4) 0.0015(3)
Si1 0.0512(8) 0.0912(11) 0.0225(5) 0.0132(6) -0.0129(5) -0.0377(8)
Si2 0.0695(9) 0.0258(5) 0.0238(5) 0.0029(4) 0.0158(5) 0.0093(6)
Si3 0.0297(5) 0.0227(5) 0.0298(5) -0.0001(4) 0.0031(4) -0.0084(4)
Si4 0.0232(5) 0.0317(5) 0.0221(5) 0.0004(4) -0.0035(4) -0.0043(4)
Si5 0.0327(5) 0.0246(5) 0.0283(5) 0.0009(4) -0.0076(4) 0.0009(4)
Si6 0.0334(6) 0.0431(6) 0.0299(5) 0.0039(5) 0.0043(5) 0.0089(5)
Si7 0.0245(5) 0.0232(5) 0.0324(5) -0.0026(4) 0.0033(4) 0.0007(4)
Si8 0.0275(5) 0.0184(5) 0.0412(6) -0.0004(4) -0.0022(5) 0.0038(4)
N1 0.0388(18) 0.0313(16) 0.0175(13) -0.0004(12) 0.0026(13) -0.0119(14)
N2 0.0197(13) 0.0243(14) 0.0225(13) 0.0014(11) 0.0000(11) -0.0035(12)
N3 0.0271(15) 0.0267(16) 0.0285(15) -0.0023(12) -0.0031(13) 0.0044(13)
N4 0.0225(14) 0.0177(13) 0.0312(15) -0.0005(12) 0.0000(12) 0.0039(12)
C1 0.087(4) 0.109(5) 0.029(2) 0.007(3) -0.013(3) -0.028(4)
C2 0.110(6) 0.143(7) 0.060(4) 0.021(4) -0.034(4) -0.097(5)
C3 0.033(3) 0.151(6) 0.040(3) 0.036(3) -0.012(2) -0.002(3)
C4 0.058(3) 0.055(3) 0.046(3) 0.019(2) 0.028(2) 0.019(2)
C5 0.184(8) 0.041(3) 0.028(2) -0.004(2) 0.002(3) 0.023(4)
C6 0.056(3) 0.051(3) 0.046(3) 0.013(2) 0.021(2) 0.028(2)
C7 0.034(2) 0.049(3) 0.048(3) 0.006(2) 0.0049(19) -0.019(2)
C8 0.063(3) 0.027(2) 0.045(2) -0.0106(18) 0.004(2) -0.007(2)
C9 0.041(2) 0.0250(19) 0.035(2) 0.0053(15) 0.0027(18) 0.0041(17)
C10 0.039(2) 0.039(2) 0.038(2) 0.0104(18) -0.0114(18) 0.0034(19)
C11 0.029(2) 0.063(3) 0.052(3) 0.008(2) -0.012(2) -0.015(2)
C12 0.049(3) 0.052(3) 0.028(2) -0.0006(19) 0.0026(18) -0.005(2)
C13 0.022(3) 0.031(3) 0.059(5) -0.008(3) 0.008(3) 0.008(3)
C14 0.056(5) 0.050(5) 0.036(4) -0.005(4) 0.011(4) 0.016(4)
C13' 0.051(10) 0.044(8) 0.055(10) 0.003(7) 0.004(8) 0.016(8)
C14' 0.103(16) 0.043(9) 0.048(10) -0.005(8) 0.029(11) 0.039(10)
C15 0.054(4) 0.034(3) 0.060(4) -0.007(3) 0.021(3) -0.009(3)
C16 0.074(4) 0.030(3) 0.046(3) -0.006(2) 0.016(3) -0.016(3)
C15' 0.068(11) 0.052(10) 0.083(11) -0.007(9) 0.001(9) 0.003(8)
C16' 0.102(14) 0.087(14) 0.089(14) -0.005(9) -0.004(9) -0.006(9)
C17 0.037(3) 0.031(3) 0.042(4) 0.004(3) -0.007(3) 0.000(3)
C18 0.062(3) 0.064(4) 0.059(3) 0.014(3) -0.015(3) 0.010(3)
C17' 0.051(8) 0.022(6) 0.083(11) 0.018(6) 0.035(8) 0.012(6)
C18' 0.062(3) 0.064(4) 0.059(3) 0.014(3) -0.015(3) 0.010(3)
C19 0.054(3) 0.026(2) 0.035(2) -0.0034(16) 0.0139(19) -0.0051(18)
C20 0.083(4) 0.046(3) 0.031(2) -0.0051(19) -0.004(2) -0.013(3)
C21 0.0241(18) 0.029(2) 0.050(2) 0.0091(17) 0.0077(17) 0.0039(16)
C22 0.037(2) 0.039(2) 0.059(3) 0.006(2) -0.016(2) -0.0012(19)
C23 0.033(2) 0.0196(17) 0.0315(19) 0.0048(14) 0.0070(15) -0.0004(15)
C24 0.047(2) 0.027(2) 0.042(2) 0.0041(17) 0.0181(19) -0.0056(18)
C25 0.065(3) 0.040(3) 0.078(4) -0.015(3) -0.032(3) 0.002(2)
C26 0.029(2) 0.086(4) 0.041(2) -0.003(2) -0.0095(19) -0.013(2)
C27 0.056(3) 0.051(3) 0.048(3) 0.020(2) -0.017(2) -0.009(2)
C28 0.064(4) 0.074(4) 0.077(4) 0.023(3) 0.031(3) 0.040(3)
C29 0.060(4) 0.152(7) 0.042(3) -0.028(4) 0.010(3) 0.017(4)
C30 0.075(4) 0.065(4) 0.065(4) 0.009(3) 0.041(3) -0.014(3)
C31 0.044(3) 0.035(2) 0.068(3) -0.002(2) 0.023(2) 0.004(2)
C32 0.038(2) 0.034(2) 0.040(2) 0.0038(17) -0.0001(18) -0.0099(18)
C33 0.042(2) 0.045(2) 0.0261(19) -0.0014(17) 0.0013(17) 0.0017(19)
C34 0.038(3) 0.037(3) 0.097(4) 0.007(3) -0.003(3) 0.016(2)
C35 0.045(2) 0.030(2) 0.045(2) -0.0106(18) 0.001(2) -0.0055(19)
C36 0.053(3) 0.0218(19) 0.037(2) 0.0068(16) -0.0040(19) 0.0000(18)
C37 0.0255(18) 0.033(2) 0.037(2) -0.0009(16) -0.0027(16) 0.0005(16)
C38 0.034(2) 0.043(2) 0.048(2) -0.010(2) -0.0009(19) -0.0081(19)
C39 0.0272(19) 0.033(2) 0.036(2) 0.0067(16) 0.0045(16) -0.0025(16)
C40 0.041(2) 0.051(3) 0.034(2) 0.0117(19) 0.0028(19) -0.001(2)
C41 0.0252(18) 0.0200(17) 0.039(2) 0.0032(14) -0.0004(16) 0.0039(14)
C42 0.029(2) 0.032(2) 0.052(3) -0.0013(18) 0.0102(18) 0.0067(17)
C43 0.038(2) 0.0225(19) 0.040(2) -0.0028(16) -0.0093(18) 0.0008(16)
C44 0.043(2) 0.039(2) 0.037(2) -0.0055(18) -0.0040(19) 0.0011(19)
C45 0.0225(18) 0.0237(19) 0.053(2) 0.0087(17) 0.0004(17) -0.0015(15)
C46 0.038(2) 0.040(2) 0.057(3) 0.005(2) 0.017(2) 0.002(2)
C47 0.0265(18) 0.0194(17) 0.040(2) 0.0051(15) -0.0068(16) 0.0024(14)
C48 0.033(2) 0.028(2) 0.059(3) 0.0052(19) -0.012(2) 0.0052(17)

loop_
_atom_type_symbol
_atom_type_description
_atom_type_scat_dispersion_real
_atom_type_scat_dispersion_imag
_atom_type_scat_source
C C 0.0033 0.0016 'International Tables Vol C Tables 4.2.6.8 and 6.1.1.4'
H H 0.0000 0.0000 'International Tables Vol C Tables 4.2.6.8 and 6.1.1.4'
N N 0.0061 0.0033 'International Tables Vol C Tables 4.2.6.8 and 6.1.1.4'
Si Si 0.0817 0.0704 'International Tables Vol C Tables 4.2.6.8 and 6.1.1.4'
P P 0.1023 0.0942 'International Tables Vol C Tables 4.2.6.8 and 6.1.1.4'
S S 0.1246 0.1234 'International Tables Vol C Tables 4.2.6.8 and 6.1.1.4'
Ge Ge 0.1547 1.8001 'International Tables Vol C Tables 4.2.6.8 and 6.1.1.4'
Pd Pd -0.9988 1.0072 'International Tables Vol C Tables 4.2.6.8 and 6.1.1.4'

loop_
_geom_angle_atom_site_label_1
_geom_angle_atom_site_label_2
_geom_angle_atom_site_label_3
_geom_angle
_geom_angle_site_symmetry_1
_geom_angle_site_symmetry_3
_geom_angle_publ_flag
P1 Pd1 S1 162.10(3) . . ?
P1 Pd1 P2 105.95(4) . . ?
S1 Pd1 P2 89.81(3) . . ?
P1 Pd1 Ge1 110.25(3) . . ?
S1 Pd1 Ge1 54.27(2) . . ?
P2 Pd1 Ge1 143.78(3) . . ?
P3 Pd2 P4 107.73(3) . . ?
P3 Pd2 S2 160.79(3) . . ?
P4 Pd2 S2 90.69(3) . . ?
P3 Pd2 Ge2 107.20(3) . . ?
P4 Pd2 Ge2 145.03(3) . . ?
S2 Pd2 Ge2 54.39(2) . . ?
N1 Ge1 N2 107.64(13) . . ?
N1 Ge1 S1 118.59(11) . . ?
N2 Ge1 S1 109.93(9) . . ?
N1 Ge1 Pd1 123.45(9) . . ?
N2 Ge1 Pd1 125.69(9) . . ?
S1 Ge1 Pd1 62.11(3) . . ?
N4 Ge2 N3 110.70(13) . . ?
N4 Ge2 S2 109.47(9) . . ?
N3 Ge2 S2 116.74(10) . . ?
N4 Ge2 Pd2 123.60(9) . . ?
N3 Ge2 Pd2 122.61(9) . . ?
S2 Ge2 Pd2 62.58(3) . . ?
Ge1 S1 Pd1 63.62(3) . . ?
Ge2 S2 Pd2 63.02(3) . . ?
C15 P1 C13' 115.4(6) . . ?
C15 P1 C13 104.8(3) . . ?
C13' P1 C13 25.2(5) . . ?
C15 P1 C17' 60.7(5) . . ?
C13' P1 C17' 108.5(7) . . ?
C13 P1 C17' 125.0(5) . . ?
C15 P1 C15' 41.2(10) . . ?
C13' P1 C15' 92.0(12) . . ?
C13 P1 C15' 71.4(11) . . ?
C17' P1 C15' 99.7(11) . . ?
C15 P1 C17 101.6(3) . . ?
C13' P1 C17 73.6(6) . . ?
C13 P1 C17 98.0(3) . . ?
C17' P1 C17 45.4(5) . . ?
C15' P1 C17 129.3(8) . . ?
C15 P1 Pd1 115.3(2) . . ?
C13' P1 Pd1 122.8(5) . . ?
C13 P1 Pd1 115.7(2) . . ?
C17' P1 Pd1 118.2(4) . . ?
C15' P1 Pd1 109.7(8) . . ?
C17 P1 Pd1 119.0(2) . . ?
C19 P2 C21 101.1(2) . . ?
C19 P2 C23 103.25(18) . . ?
C21 P2 C23 103.24(18) . . ?
C19 P2 Pd1 108.49(14) . . ?
C21 P2 Pd1 111.10(13) . . ?
C23 P2 Pd1 126.65(12) . . ?
C41 P3 C37 102.87(18) . . ?
C41 P3 C39 101.99(18) . . ?
C37 P3 C39 102.99(18) . . ?
C41 P3 Pd2 114.32(13) . . ?
C37 P3 Pd2 115.67(13) . . ?
C39 P3 Pd2 117.01(14) . . ?
C45 P4 C43 99.83(19) . . ?
C45 P4 C47 103.24(18) . . ?
C43 P4 C47 104.00(18) . . ?
C45 P4 Pd2 111.66(14) . . ?
C43 P4 Pd2 109.55(13) . . ?
C47 P4 Pd2 125.42(12) . . ?
N1 Si1 C3 114.7(2) . . ?
N1 Si1 C2 109.5(3) . . ?
C3 Si1 C2 109.0(3) . . ?
N1 Si1 C1 112.0(2) . . ?
C3 Si1 C1 102.9(3) . . ?
C2 Si1 C1 108.5(3) . . ?
N1 Si2 C5 112.9(3) . . ?
N1 Si2 C4 112.05(19) . . ?
C5 Si2 C4 106.9(2) . . ?
N1 Si2 C6 112.95(17) . . ?
C5 Si2 C6 104.8(3) . . ?
C4 Si2 C6 106.7(2) . . ?
N2 Si3 C7 112.09(19) . . ?
N2 Si3 C9 113.23(16) . . ?
C7 Si3 C9 106.8(2) . . ?
N2 Si3 C8 111.34(18) . . ?
C7 Si3 C8 108.0(2) . . ?
C9 Si3 C8 105.0(2) . . ?
N2 Si4 C10 112.90(17) . . ?
N2 Si4 C12 113.03(18) . . ?
C10 Si4 C12 105.7(2) . . ?
N2 Si4 C11 110.95(18) . . ?
C10 Si4 C11 105.4(2) . . ?
C12 Si4 C11 108.5(2) . . ?
N3 Si5 C26 114.80(17) . . ?
N3 Si5 C27 111.63(19) . . ?
C26 Si5 C27 105.3(3) . . ?
N3 Si5 C25 112.0(2) . . ?
C26 Si5 C25 103.1(3) . . ?
C27 Si5 C25 109.4(2) . . ?
N3 Si6 C28 112.5(2) . . ?
N3 Si6 C30 112.7(2) . . ?
C28 Si6 C30 109.4(3) . . ?
N3 Si6 C29 113.2(2) . . ?
C28 Si6 C29 104.6(3) . . ?
C30 Si6 C29 103.7(3) . . ?
N4 Si7 C32 112.52(17) . . ?
N4 Si7 C33 112.43(17) . . ?
C32 Si7 C33 107.5(2) . . ?
N4 Si7 C31 113.06(18) . . ?
C32 Si7 C31 104.7(2) . . ?
C33 Si7 C31 106.1(2) . . ?
N4 Si8 C36 112.59(17) . . ?
N4 Si8 C34 112.24(19) . . ?
C36 Si8 C34 105.2(2) . . ?
N4 Si8 C35 110.94(18) . . ?
C36 Si8 C35 107.2(2) . . ?
C34 Si8 C35 108.4(2) . . ?
Si2 N1 Si1 119.90(17) . . ?
Si2 N1 Ge1 119.16(18) . . ?
Si1 N1 Ge1 118.57(18) . . ?
Si3 N2 Si4 118.64(17) . . ?
Si3 N2 Ge1 120.07(16) . . ?
Si4 N2 Ge1 117.42(15) . . ?
Si5 N3 Si6 118.92(18) . . ?
Si5 N3 Ge2 124.09(18) . . ?
Si6 N3 Ge2 116.62(17) . . ?
Si7 N4 Si8 120.94(17) . . ?
Si7 N4 Ge2 116.84(16) . . ?
Si8 N4 Ge2 116.18(16) . . ?
C14 C13 P1 119.3(5) . . ?
C14' C13' P1 112.6(11) . . ?
C16 C15 P1 111.4(4) . . ?
C16' C15' P1 132.1(18) . . ?
C18 C17 P1 115.6(4) . . ?
C20 C19 P2 114.3(3) . . ?
C22 C21 P2 114.0(3) . . ?
C24 C23 P2 116.1(3) . . ?
C38 C37 P3 117.4(3) . . ?
C40 C39 P3 113.6(3) . . ?
C42 C41 P3 113.5(3) . . ?
C44 C43 P4 115.4(3) . . ?
C46 C45 P4 114.6(3) . . ?
C48 C47 P4 116.2(3) . . ?

loop_
_geom_bond_atom_site_label_1
_geom_bond_atom_site_label_2
_geom_bond_distance
_geom_bond_site_symmetry_2
_geom_bond_publ_flag
Pd1 P1 2.2911(11) . ?
Pd1 S1 2.3769(10) . ?
Pd1 P2 2.3788(10) . ?
Pd1 Ge1 2.4092(5) . ?
Pd2 P3 2.2767(10) . ?
Pd2 P4 2.3858(10) . ?
Pd2 S2 2.3918(10) . ?
Pd2 Ge2 2.4013(5) . ?
Ge1 N1 1.875(3) . ?
Ge1 N2 1.876(3) . ?
Ge1 S1 2.1830(10) . ?
Ge2 N4 1.877(3) . ?
Ge2 N3 1.879(3) . ?
Ge2 S2 2.1906(10) . ?
P1 C15 1.800(4) . ?
P1 C13' 1.814(5) . ?
P1 C13 1.825(4) . ?
P1 C17' 1.826(5) . ?
P1 C15' 1.830(5) . ?
P1 C17 1.870(4) . ?
P2 C19 1.824(4) . ?
P2 C21 1.833(4) . ?
P2 C23 1.838(4) . ?
P3 C41 1.825(4) . ?
P3 C37 1.835(4) . ?
P3 C39 1.838(4) . ?
P4 C45 1.819(4) . ?
P4 C43 1.831(4) . ?
P4 C47 1.837(4) . ?
Si1 N1 1.749(3) . ?
Si1 C3 1.851(7) . ?
Si1 C2 1.860(6) . ?
Si1 C1 1.869(5) . ?
Si2 N1 1.747(4) . ?
Si2 C5 1.865(5) . ?
Si2 C4 1.869(4) . ?
Si2 C6 1.881(5) . ?
Si3 N2 1.742(3) . ?
Si3 C7 1.864(4) . ?
Si3 C9 1.866(4) . ?
Si3 C8 1.872(4) . ?
Si4 N2 1.748(3) . ?
Si4 C10 1.859(4) . ?
Si4 C12 1.864(4) . ?
Si4 C11 1.870(4) . ?
Si5 N3 1.743(3) . ?
Si5 C26 1.848(5) . ?
Si5 C27 1.866(4) . ?
Si5 C25 1.867(5) . ?
Si6 N3 1.761(3) . ?
Si6 C28 1.842(5) . ?
Si6 C30 1.862(6) . ?
Si6 C29 1.867(5) . ?
Si7 N4 1.742(3) . ?
Si7 C32 1.861(4) . ?
Si7 C33 1.864(4) . ?
Si7 C31 1.872(4) . ?
Si8 N4 1.753(3) . ?
Si8 C36 1.856(4) . ?
Si8 C34 1.870(4) . ?
Si8 C35 1.875(4) . ?
C13 C14 1.521(10) . ?
C13' C14' 1.51(2) . ?
C15 C16 1.494(9) . ?
C15' C16' 1.391(17) . ?
C17 C18 1.415(8) . ?
C19 C20 1.514(7) . ?
C21 C22 1.511(6) . ?
C23 C24 1.533(5) . ?
C37 C38 1.532(6) . ?
C39 C40 1.521(5) . ?
C41 C42 1.521(5) . ?
C43 C44 1.523(6) . ?
C45 C46 1.521(6) . ?
C47 C48 1.534(5) . ?
